data_7251039
loop_
_publ_author_name
'Ajibade, Peter A.'
'Oloyede, Solomon O.'

_publ_section_title
;
 Ultrasensitive electrochemical detection of bisphenol A using copper(ii)
 metal--organic framework ternary quantum dot (Cu-MOF/TQD)
 composite-modified gold electrodes
;
_journal_issue 45
_journal_name_full 'RSC Advances'
_journal_page_first 38359
_journal_page_last 38377
_journal_paper_doi 10.1039/D5RA05819H
_journal_volume 15
_journal_year 2025
_chemical_formula_sum 'C53 H69 Cu4 N11 O35'
_chemical_formula_weight 1674.35
_space_group_crystal_system monoclinic
_space_group_IT_number 14
_space_group_name_Hall '-P 2ybc'
_space_group_name_H-M_alt 'P 1 21/c 1'
_atom_sites_solution_hydrogens geom
_atom_sites_solution_primary direct
_atom_sites_solution_secondary difmap
_audit_creation_method SHELXL-2018/3
_audit_update_record
;
2023-11-10 deposited with the CCDC.	2025-09-25 downloaded from the CCDC.
;
_cell_angle_alpha 90
_cell_angle_beta 98.9800(10)
_cell_angle_gamma 90
_cell_formula_units_Z 4
_cell_length_a 11.2016(5)
_cell_length_b 27.5447(12)
_cell_length_c 22.4151(9)
_cell_measurement_reflns_used 685
_cell_measurement_temperature 100(2)
_cell_measurement_theta_max 22.37
_cell_measurement_theta_min 1.78
_cell_volume 6831.3(5)
_computing_cell_refinement 'SAINT (7.60a, Bruker AXS Inc., Madison, WI, USA, 2006)'
_computing_data_collection 'SAINT (7.60a, Bruker AXS Inc., Madison, WI, USA, 2006)'
_computing_data_reduction 'SAINT (7.60a, Bruker AXS Inc., Madison, WI, USA, 2006)'
_computing_molecular_graphics 'X-Seed (Barbour, 2001'
_computing_publication_material 'SHELXL-2014/7 (Sheldrick, 2014)'
_computing_structure_refinement 'SHELXL-2018/3 (Sheldrick, 2018)'
_computing_structure_solution 'SHELXT 2014/5 (Sheldrick, 2014)'
_diffrn_ambient_temperature 100(2)
_diffrn_measured_fraction_theta_full 0.999
_diffrn_measured_fraction_theta_max 0.996
_diffrn_measurement_device_type 'Bruker D8 Venture Diffractometer'
_diffrn_measurement_method '1\% \f scans and \w scans'
_diffrn_radiation_type MoK\a
_diffrn_radiation_wavelength 0.71073
_diffrn_reflns_av_R_equivalents 0.1255
_diffrn_reflns_av_unetI/netI 0.0521
_diffrn_reflns_Laue_measured_fraction_full 0.999
_diffrn_reflns_Laue_measured_fraction_max 0.996
_diffrn_reflns_limit_h_max 14
_diffrn_reflns_limit_h_min -14
_diffrn_reflns_limit_k_max 36
_diffrn_reflns_limit_k_min -36
_diffrn_reflns_limit_l_max 29
_diffrn_reflns_limit_l_min -28
_diffrn_reflns_number 307783
_diffrn_reflns_point_group_measured_fraction_full 0.999
_diffrn_reflns_point_group_measured_fraction_max 0.996
_diffrn_reflns_theta_full 25.242
_diffrn_reflns_theta_max 28.387
_diffrn_reflns_theta_min 1.180
_diffrn_source 'fine-focus sealed tube'
_exptl_absorpt_coefficient_mu 1.331
_exptl_absorpt_correction_T_max 1.000
_exptl_absorpt_correction_T_min 0.916
_exptl_absorpt_correction_type multi-scan
_exptl_absorpt_process_details 'SADABS (Sheldrick, 2001)'
_exptl_crystal_colour blue
_exptl_crystal_density_diffrn 1.628
_exptl_crystal_density_meas ?
_exptl_crystal_description block
_exptl_crystal_F_000 3440
_exptl_crystal_size_max 0.110
_exptl_crystal_size_mid 0.100
_exptl_crystal_size_min 0.050
_exptl_transmission_factor_max 1.000
_exptl_transmission_factor_min 0.906
_refine_diff_density_max 2.126
_refine_diff_density_min -0.725
_refine_diff_density_rms 0.138
_refine_ls_extinction_method none
_refine_ls_goodness_of_fit_ref 1.030
_refine_ls_hydrogen_treatment constr
_refine_ls_matrix_type full
_refine_ls_number_parameters 990
_refine_ls_number_reflns 17046
_refine_ls_number_restraints 142
_refine_ls_restrained_S_all 1.026
_refine_ls_R_factor_all 0.1050
_refine_ls_R_factor_gt 0.0573
_refine_ls_shift/su_max 0.001
_refine_ls_shift/su_mean 0.000
_refine_ls_structure_factor_coef Fsqd
_refine_ls_weighting_details 'w=1/[\s^2^(Fo^2^)+(0.0810P)^2^+30.1100P] where P=(Fo^2^+2Fc^2^)/3'
_refine_ls_weighting_scheme calc
_refine_ls_wR_factor_gt 0.1540
_refine_ls_wR_factor_ref 0.1861
_reflns_Friedel_coverage 0.000
_reflns_number_gt 10860
_reflns_number_total 17046
_reflns_threshold_expression 'I > 2\s(I)'
_cod_data_source_file d5ra05819h2.cif
_cod_data_source_block OS24
_cod_depositor_comments
;
The following automatic conversions were performed:

data item '_exptl_crystal_density_meas' value 'not measured' was
changed to '?' -- the value is perceived as not measured.

Automatic conversion script
Id: cif_fix_values 8170 2020-07-09 18:12:32Z antanas 
;
_cod_original_sg_symbol_H-M 'P 21/c'
_cod_database_code 7251039
_shelx_shelxl_version_number 2018/3
_shelx_space_group_comment
;
The symmetry employed for this shelxl refinement is uniquely defined
by the following loop, which should always be used as a source of
symmetry information in preference to the above space-group names.
They are only intended as comments.
;
_shelx_estimated_absorpt_t_min 0.867
_shelx_estimated_absorpt_t_max 0.936

loop_
_space_group_symop_operation_xyz
'x, y, z'
'-x, y+1/2, -z+1/2'
'-x, -y, -z'
'x, -y-1/2, z-1/2'

loop_
_atom_site_label
_atom_site_type_symbol
_atom_site_fract_x
_atom_site_fract_y
_atom_site_fract_z
_atom_site_U_iso_or_equiv
_atom_site_adp_type
_atom_site_occupancy
_atom_site_site_symmetry_order
_atom_site_calc_flag
_atom_site_refinement_flags_posn
_atom_site_refinement_flags_adp
_atom_site_refinement_flags_occupancy
_atom_site_disorder_assembly
_atom_site_disorder_group
Cu1 Cu 0.20393(4) 0.21002(2) 0.46895(2) 0.01019(12) Uani 1 1 d . . . . .
Cu2 Cu 0.27564(4) 0.29026(2) 0.52795(2) 0.01007(12) Uani 1 1 d . . . . .
Cu3 Cu 0.71863(4) 0.04396(2) 0.36730(2) 0.01410(12) Uani 1 1 d . . . . .
Cu4 Cu 0.22247(4) 0.54284(2) 0.36590(2) 0.01196(12) Uani 1 1 d . . . . .
O1 O 0.3650(3) 0.20726(10) 0.44488(13) 0.0154(6) Uani 1 1 d . . . . .
O2 O 0.4260(2) 0.27507(10) 0.49744(13) 0.0147(6) Uani 1 1 d . . . . .
O3 O 0.7719(3) 0.36130(11) 0.44880(15) 0.0244(7) Uani 1 1 d . . . . .
O4 O 0.9129(3) 0.32268(12) 0.41323(17) 0.0278(8) Uani 1 1 d . . . . .
O5 O 0.8681(3) 0.14755(11) 0.36164(14) 0.0204(7) Uani 1 1 d . . . . .
O6 O 0.6934(3) 0.11334(10) 0.37557(14) 0.0184(6) Uani 1 1 d . . . . .
O7 O 0.2163(2) 0.32152(10) 0.45029(12) 0.0132(6) Uani 1 1 d . . . . .
O8 O 0.1486(3) 0.25375(10) 0.39996(13) 0.0168(6) Uani 1 1 d . . . . .
O9 O -0.1156(5) 0.27765(16) 0.2042(2) 0.0596(14) Uani 1 1 d . . . . .
O10 O -0.1352(4) 0.34901(14) 0.16400(17) 0.0423(10) Uani 1 1 d . . . . .
O11 O 0.0936(3) 0.48806(11) 0.25936(14) 0.0230(7) Uani 1 1 d . . . . .
O12 O 0.2147(3) 0.47461(10) 0.34714(13) 0.0161(6) Uani 1 1 d . . . . .
O13 O 0.1108(3) 0.29422(10) 0.54923(13) 0.0156(6) Uani 1 1 d . . . . .
O14 O 0.0548(3) 0.22355(10) 0.50243(13) 0.0148(6) Uani 1 1 d . . . . .
O15 O -0.3034(3) 0.14219(11) 0.54444(15) 0.0252(7) Uani 1 1 d . . . . .
O16 O -0.4292(3) 0.17838(12) 0.59289(16) 0.0261(7) Uani 1 1 d . . . . .
O17 O -0.3847(3) 0.35604(11) 0.63534(14) 0.0209(7) Uani 1 1 d . . . . .
O18 O -0.2032(3) 0.38750(10) 0.62660(14) 0.0166(6) Uani 1 1 d . . . . .
O19 O 0.2691(2) 0.17853(10) 0.54638(12) 0.0130(6) Uani 1 1 d . . . . .
O20 O 0.3208(3) 0.24725(10) 0.59829(12) 0.0169(6) Uani 1 1 d . . . . .
O21 O 0.3847(4) 0.23620(14) 0.81828(17) 0.0422(10) Uani 1 1 d . . . . .
O22 O 0.4274(4) 0.16717(14) 0.86223(15) 0.0390(9) Uani 1 1 d . . . . .
O23 O 0.3926(3) 0.01451(11) 0.73977(13) 0.0192(6) Uani 1 1 d . . . . .
O24 O 0.2793(3) 0.02451(11) 0.64884(13) 0.0173(6) Uani 1 1 d . . . . .
O25 O 0.5624(3) 0.03360(11) 0.39555(13) 0.0176(6) Uani 1 1 d . . . . .
O26 O 0.8172(3) 0.03676(12) 0.46184(14) 0.0228(7) Uani 1 1 d . . . . .
O27 O 0.8596(3) 0.05379(13) 0.32602(17) 0.0326(9) Uani 1 1 d . . . . .
O28 O 0.3186(3) 0.53662(11) 0.46136(13) 0.0186(6) Uani 1 1 d . . . . .
O29 O 0.0659(3) 0.53489(11) 0.39435(14) 0.0174(6) Uani 1 1 d . . . . .
O30 O 0.3701(3) 0.54961(11) 0.32851(14) 0.0188(6) Uani 1 1 d . . . . .
O31 O 0.1188(3) 0.14790(10) 0.42142(13) 0.0175(6) Uani 1 1 d . . . . .
O32 O 0.3585(3) 0.35145(11) 0.57896(13) 0.0183(6) Uani 1 1 d . . . . .
N1 N 0.8131(3) 0.32465(13) 0.42853(16) 0.0154(7) Uani 1 1 d . . . . .
N2 N -0.0903(4) 0.32131(17) 0.2036(2) 0.0375(11) Uani 1 1 d . . . . .
N3 N -0.3375(3) 0.17790(13) 0.56978(16) 0.0167(7) Uani 1 1 d . . . . .
N4 N 0.3999(4) 0.19190(16) 0.81661(19) 0.0284(9) Uani 1 1 d . . . . .
N5 N 0.4353(3) 0.04947(13) 0.46139(17) 0.0189(8) Uani 1 1 d . . . . .
N6 N 0.9660(4) 0.06325(15) 0.53539(19) 0.0271(9) Uani 1 1 d . . . . .
N7 N 0.4815(3) 0.56164(14) 0.52816(17) 0.0195(8) Uani 1 1 d . . . . .
N8 N -0.0542(3) 0.55160(13) 0.46390(17) 0.0171(7) Uani 1 1 d . . . . .
C1 C 0.4413(4) 0.24043(15) 0.46235(17) 0.0122(8) Uani 1 1 d . . . . .
C2 C 0.5600(4) 0.23918(15) 0.44013(17) 0.0134(8) Uani 1 1 d . . . . .
C3 C 0.6300(4) 0.28144(15) 0.44378(17) 0.0136(8) Uani 1 1 d . . . . .
H3 H 0.602420 0.310558 0.459789 0.016 Uiso 1 1 calc R U . . .
C4 C 0.7403(4) 0.27984(15) 0.42357(18) 0.0146(8) Uani 1 1 d . . . . .
C5 C 0.7870(4) 0.23816(15) 0.40175(18) 0.0144(8) Uani 1 1 d . . . . .
H5 H 0.864370 0.238165 0.389389 0.017 Uiso 1 1 calc R U . . .
C6 C 0.7170(4) 0.19609(14) 0.39847(18) 0.0126(8) Uani 1 1 d . . . . .
C7 C 0.6037(4) 0.19704(14) 0.41674(17) 0.0120(8) Uani 1 1 d . . . . .
H7 H 0.555479 0.168504 0.413195 0.014 Uiso 1 1 calc R U . . .
C8 C 0.7652(4) 0.14907(15) 0.37641(18) 0.0144(8) Uani 1 1 d . . . . .
C9 C 0.1656(4) 0.29903(15) 0.40411(17) 0.0133(8) Uani 1 1 d . . . . .
C10 C 0.1222(4) 0.32951(15) 0.34931(19) 0.0180(9) Uani 1 1 d . . . . .
C11 C 0.0421(5) 0.31015(18) 0.3008(2) 0.0273(11) Uani 1 1 d . . . . .
H11 H 0.018978 0.276964 0.300485 0.033 Uiso 1 1 calc R U . . .
C12 C -0.0021(5) 0.34059(18) 0.2536(2) 0.0282(11) Uani 1 1 d . . . . .
C13 C 0.0295(4) 0.38929(17) 0.2512(2) 0.0252(10) Uani 1 1 d . . . . .
H13 H -0.002282 0.409050 0.217737 0.030 Uiso 1 1 calc R U . . .
C14 C 0.1095(4) 0.40815(15) 0.29965(19) 0.0177(9) Uani 1 1 d . . . . .
C15 C 0.1518(4) 0.37830(15) 0.34888(18) 0.0136(8) Uani 1 1 d . . . . .
H15 H 0.202089 0.391824 0.382864 0.016 Uiso 1 1 calc R U . . .
C16 C 0.1408(4) 0.46127(15) 0.30064(19) 0.0155(8) Uani 1 1 d . . . . .
C17 C 0.0375(4) 0.25990(14) 0.53414(17) 0.0125(8) Uani 1 1 d . . . . .
C18 C -0.0827(4) 0.26181(15) 0.55631(17) 0.0123(8) Uani 1 1 d . . . . .
C19 C -0.1546(4) 0.22011(15) 0.55189(18) 0.0139(8) Uani 1 1 d . . . . .
H19 H -0.128669 0.190896 0.535386 0.017 Uiso 1 1 calc R U . . .
C20 C -0.2646(4) 0.22272(14) 0.57229(18) 0.0127(8) Uani 1 1 d . . . . .
C21 C -0.3088(4) 0.26488(15) 0.59519(18) 0.0135(8) Uani 1 1 d . . . . .
H21 H -0.385776 0.265428 0.607899 0.016 Uiso 1 1 calc R U . . .
C22 C -0.2369(4) 0.30602(15) 0.59887(18) 0.0133(8) Uani 1 1 d . . . . .
C23 C -0.1235(4) 0.30428(15) 0.58030(17) 0.0132(8) Uani 1 1 d . . . . .
H23 H -0.073642 0.332363 0.584075 0.016 Uiso 1 1 calc R U . . .
C24 C -0.2813(4) 0.35327(15) 0.62221(18) 0.0138(8) Uani 1 1 d . . . . .
C25 C 0.3073(4) 0.20191(15) 0.59371(18) 0.0130(8) Uani 1 1 d . . . . .
C26 C 0.3359(4) 0.17278(16) 0.65096(18) 0.0168(9) Uani 1 1 d . . . . .
C27 C 0.3588(4) 0.19632(18) 0.7063(2) 0.0228(10) Uani 1 1 d . . . . .
H27 H 0.360555 0.230749 0.708690 0.027 Uiso 1 1 calc R U . . .
C28 C 0.3790(4) 0.16794(17) 0.7578(2) 0.0221(9) Uani 1 1 d . . . . .
C29 C 0.3776(4) 0.11725(17) 0.7568(2) 0.0221(9) Uani 1 1 d . . . . .
H29 H 0.393566 0.098990 0.793128 0.026 Uiso 1 1 calc R U . . .
C30 C 0.3520(4) 0.09436(16) 0.70105(19) 0.0176(9) Uani 1 1 d . . . . .
C31 C 0.3290(4) 0.12234(15) 0.64901(18) 0.0133(8) Uani 1 1 d . . . . .
H31 H 0.307929 0.106649 0.611079 0.016 Uiso 1 1 calc R U . . .
C32 C 0.3419(4) 0.03980(15) 0.69764(19) 0.0154(8) Uani 1 1 d . . . . .
C33 C 0.5357(4) 0.05694(15) 0.43929(19) 0.0155(8) Uani 1 1 d . . . . .
H33 H 0.590228 0.081100 0.457369 0.019 Uiso 1 1 calc R U . . .
C34 C 0.3482(4) 0.01372(19) 0.4349(2) 0.0271(11) Uani 1 1 d . . . . .
H34A H 0.288280 0.029298 0.404305 0.041 Uiso 1 1 calc R U . . .
H34B H 0.307433 -0.000377 0.466446 0.041 Uiso 1 1 calc R U . . .
H34C H 0.389815 -0.011969 0.415944 0.041 Uiso 1 1 calc R U . . .
C35 C 0.4026(5) 0.07885(19) 0.5103(2) 0.0331(12) Uani 1 1 d . . . . .
H35A H 0.466850 0.102500 0.523247 0.050 Uiso 1 1 calc R U . . .
H35B H 0.392292 0.057820 0.544418 0.050 Uiso 1 1 calc R U . . .
H35C H 0.326829 0.096015 0.496299 0.050 Uiso 1 1 calc R U . . .
C36 C 0.9037(5) 0.0625(2) 0.4806(2) 0.0352(13) Uani 1 1 d . . . . .
H36 H 0.928782 0.084465 0.452402 0.042 Uiso 1 1 calc R U . . .
C37 C 0.9417(5) 0.0294(3) 0.5813(3) 0.0496(18) Uani 1 1 d . . . . .
H37A H 0.887466 0.044545 0.606246 0.074 Uiso 1 1 calc R U . . .
H37B H 1.017721 0.020509 0.606870 0.074 Uiso 1 1 calc R U . . .
H37C H 0.903383 0.000182 0.562062 0.074 Uiso 1 1 calc R U . . .
C38 C 1.0627(7) 0.0973(3) 0.5555(3) 0.072(3) Uani 1 1 d . . . . .
H38A H 1.140795 0.080853 0.557414 0.107 Uiso 1 1 calc R U . . .
H38B H 1.054160 0.109547 0.595658 0.107 Uiso 1 1 calc R U . . .
H38C H 1.058450 0.124454 0.527020 0.107 Uiso 1 1 calc R U . . .
C39 C 0.4222(4) 0.55366(17) 0.4734(2) 0.0194(9) Uani 1 1 d . . . . .
H39 H 0.462272 0.561639 0.440381 0.023 Uiso 1 1 calc R U . . .
C40 C 0.4302(5) 0.5525(2) 0.5819(2) 0.0318(12) Uani 1 1 d . . . . .
H40A H 0.345596 0.542652 0.570725 0.048 Uiso 1 1 calc R U . . .
H40B H 0.434552 0.582051 0.606390 0.048 Uiso 1 1 calc R U . . .
H40C H 0.475516 0.526450 0.605113 0.048 Uiso 1 1 calc R U . . .
C41 C 0.6047(4) 0.58153(19) 0.5361(2) 0.0292(11) Uani 1 1 d . . . . .
H41A H 0.631632 0.584193 0.496698 0.044 Uiso 1 1 calc R U . . .
H41B H 0.659394 0.559905 0.562257 0.044 Uiso 1 1 calc R U . . .
H41C H 0.605381 0.613735 0.554746 0.044 Uiso 1 1 calc R U . . .
C42 C 0.0465(4) 0.55691(15) 0.44096(19) 0.0162(8) Uani 1 1 d . . . . .
H42 H 0.106852 0.578272 0.460492 0.019 Uiso 1 1 calc R U . . .
C43 C -0.1507(4) 0.52038(18) 0.4357(2) 0.0235(10) Uani 1 1 d . . . . .
H43A H -0.208853 0.539546 0.408072 0.035 Uiso 1 1 calc R U . . .
H43B H -0.191621 0.505756 0.466868 0.035 Uiso 1 1 calc R U . . .
H43C H -0.117029 0.494691 0.413048 0.035 Uiso 1 1 calc R U . . .
C44 C -0.0746(4) 0.57929(17) 0.5166(2) 0.0256(10) Uani 1 1 d . . . . .
H44A H -0.001713 0.597857 0.532080 0.038 Uiso 1 1 calc R U . . .
H44B H -0.093501 0.557047 0.547932 0.038 Uiso 1 1 calc R U . . .
H44C H -0.142429 0.601650 0.505259 0.038 Uiso 1 1 calc R U . . .
O1A O 0.2520(4) 0.10878(15) 0.34610(17) 0.0416(10) Uani 1 1 d . . . . .
N1A N 0.3928(4) 0.12099(19) 0.2863(2) 0.0375(11) Uani 1 1 d . . . . .
C1A C 0.3212(5) 0.1351(2) 0.3247(2) 0.0349(13) Uani 1 1 d . . . . .
H1A H 0.324296 0.168270 0.336401 0.042 Uiso 1 1 calc R U . . .
C2A C 0.3924(6) 0.0703(2) 0.2657(3) 0.0510(18) Uani 1 1 d . . . . .
H2A1 H 0.328449 0.052341 0.281459 0.076 Uiso 1 1 calc R U . . .
H2A2 H 0.470847 0.055350 0.280607 0.076 Uiso 1 1 calc R U . . .
H2A3 H 0.377688 0.069335 0.221500 0.076 Uiso 1 1 calc R U . . .
C3A C 0.4747(5) 0.1549(2) 0.2615(3) 0.0439(15) Uani 1 1 d . . . . .
H3A1 H 0.469665 0.187017 0.279864 0.066 Uiso 1 1 calc R U . . .
H3A2 H 0.450983 0.157421 0.217665 0.066 Uiso 1 1 calc R U . . .
H3A3 H 0.557913 0.142889 0.270644 0.066 Uiso 1 1 calc R U . . .
O1B O 0.6867(5) 0.3373(2) 0.3034(2) 0.0766(17) Uani 1 1 d . . . . .
N1B N 0.6966(5) 0.4069(2) 0.2493(2) 0.0455(13) Uani 1 1 d . . . . .
C1B C 0.6703(6) 0.3599(3) 0.2554(3) 0.0516(17) Uani 1 1 d . . . . .
H1B H 0.636431 0.342712 0.220006 0.062 Uiso 1 1 calc R U . . .
C2B C 0.7528(8) 0.4359(3) 0.3008(3) 0.062(2) Uani 1 1 d . . . . .
H2B1 H 0.696522 0.461320 0.309309 0.093 Uiso 1 1 calc R U . . .
H2B2 H 0.826886 0.450912 0.291320 0.093 Uiso 1 1 calc R U . . .
H2B3 H 0.772515 0.414960 0.336324 0.093 Uiso 1 1 calc R U . . .
C3B C 0.6670(6) 0.4307(3) 0.1918(3) 0.0538(18) Uani 1 1 d . . . . .
H3B1 H 0.635221 0.406764 0.160947 0.081 Uiso 1 1 calc R U . . .
H3B2 H 0.739803 0.445753 0.180802 0.081 Uiso 1 1 calc R U . . .
H3B3 H 0.605820 0.455691 0.194316 0.081 Uiso 1 1 calc R U . . .
O1C O 0.225(3) 0.3861(11) 0.6513(15) 0.031(4) Uani 0.500(10) 1 d . U P A 1
N1C N 0.0899(10) 0.3403(4) 0.7095(6) 0.024(2) Uani 0.500(10) 1 d . U P A 1
C1C C 0.1196(10) 0.3795(4) 0.6848(5) 0.025(2) Uani 0.500(10) 1 d . U P A 1
H1C H 0.070251 0.407173 0.687881 0.030 Uiso 0.500(10) 1 calc R U P A 1
C2C C -0.0060(14) 0.3386(5) 0.7453(8) 0.031(3) Uani 0.500(10) 1 d . U P A 1
H2C1 H -0.048083 0.369930 0.742699 0.046 Uiso 0.500(10) 1 calc R U P A 1
H2C2 H 0.027966 0.331974 0.787523 0.046 Uiso 0.500(10) 1 calc R U P A 1
H2C3 H -0.063133 0.312891 0.730164 0.046 Uiso 0.500(10) 1 calc R U P A 1
C3C C 0.1518(9) 0.2939(4) 0.7031(5) 0.029(2) Uani 0.500(10) 1 d . U P A 1
H3C1 H 0.214252 0.298544 0.677470 0.044 Uiso 0.500(10) 1 calc R U P A 1
H3C2 H 0.093041 0.269808 0.684467 0.044 Uiso 0.500(10) 1 calc R U P A 1
H3C3 H 0.189354 0.282327 0.742975 0.044 Uiso 0.500(10) 1 calc R U P A 1
O1D O 0.203(3) 0.3842(13) 0.6554(14) 0.027(4) Uani 0.500(10) 1 d . U P A 2
N1D N 0.0899(13) 0.3652(7) 0.7146(6) 0.048(3) Uani 0.500(10) 1 d . U P A 2
C1D C 0.1685(9) 0.3549(5) 0.6767(4) 0.026(2) Uani 0.500(10) 1 d . U P A 2
H1D H 0.191727 0.322521 0.669675 0.032 Uiso 0.500(10) 1 calc R U P A 2
C2D C 0.0339(19) 0.3226(9) 0.7411(9) 0.079(6) Uani 0.500(10) 1 d . U P A 2
H2D1 H -0.051621 0.329350 0.742174 0.119 Uiso 0.500(10) 1 calc R U P A 2
H2D2 H 0.075763 0.316781 0.782196 0.119 Uiso 0.500(10) 1 calc R U P A 2
H2D3 H 0.040905 0.293780 0.716213 0.119 Uiso 0.500(10) 1 calc R U P A 2
C3D C 0.0636(13) 0.4126(6) 0.7299(6) 0.067(5) Uani 0.500(10) 1 d . U P A 2
H3D1 H 0.110590 0.435350 0.709298 0.101 Uiso 0.500(10) 1 calc R U P A 2
H3D2 H 0.084589 0.416859 0.773724 0.101 Uiso 0.500(10) 1 calc R U P A 2
H3D3 H -0.022836 0.418880 0.717602 0.101 Uiso 0.500(10) 1 calc R U P A 2

loop_
_atom_site_aniso_label
_atom_site_aniso_U_11
_atom_site_aniso_U_22
_atom_site_aniso_U_33
_atom_site_aniso_U_23
_atom_site_aniso_U_13
_atom_site_aniso_U_12
Cu1 0.0135(2) 0.0084(2) 0.0089(2) 0.00019(18) 0.00261(17) -0.00044(18)
Cu2 0.0138(2) 0.0083(2) 0.0083(2) 0.00010(18) 0.00230(17) -0.00040(18)
Cu3 0.0176(3) 0.0104(3) 0.0158(3) -0.00298(19) 0.00713(19) -0.00295(19)
Cu4 0.0136(2) 0.0099(2) 0.0128(2) -0.00212(19) 0.00320(18) -0.00247(18)
O1 0.0188(14) 0.0147(15) 0.0139(14) -0.0007(12) 0.0060(11) -0.0029(12)
O2 0.0144(14) 0.0139(15) 0.0156(14) -0.0029(12) 0.0018(11) -0.0008(11)
O3 0.0282(17) 0.0142(16) 0.0328(19) -0.0049(14) 0.0114(14) -0.0037(13)
O4 0.0195(16) 0.0187(17) 0.047(2) -0.0042(15) 0.0108(15) -0.0063(13)
O5 0.0168(15) 0.0181(16) 0.0281(17) -0.0050(13) 0.0091(13) -0.0020(12)
O6 0.0205(15) 0.0105(14) 0.0266(17) -0.0035(12) 0.0110(13) -0.0034(11)
O7 0.0151(14) 0.0126(14) 0.0119(14) 0.0010(11) 0.0024(11) -0.0003(11)
O8 0.0263(16) 0.0115(15) 0.0118(14) 0.0006(11) 0.0001(12) -0.0029(12)
O9 0.080(3) 0.033(2) 0.054(3) 0.003(2) -0.025(2) -0.016(2)
O10 0.053(3) 0.034(2) 0.033(2) 0.0009(17) -0.0169(18) 0.0024(18)
O11 0.0282(17) 0.0171(16) 0.0219(16) 0.0063(13) -0.0019(13) -0.0022(13)
O12 0.0200(15) 0.0108(14) 0.0167(15) -0.0019(12) 0.0004(12) -0.0027(11)
O13 0.0175(14) 0.0131(15) 0.0176(15) -0.0011(12) 0.0071(11) -0.0032(11)
O14 0.0143(14) 0.0151(15) 0.0158(14) -0.0033(12) 0.0052(11) 0.0003(11)
O15 0.0357(19) 0.0129(16) 0.0299(18) -0.0063(14) 0.0140(15) -0.0073(13)
O16 0.0174(16) 0.0184(17) 0.045(2) -0.0016(15) 0.0118(14) -0.0048(13)
O17 0.0164(15) 0.0183(16) 0.0299(18) -0.0054(13) 0.0099(13) -0.0026(12)
O18 0.0150(14) 0.0105(14) 0.0251(16) -0.0042(12) 0.0060(12) -0.0026(11)
O19 0.0171(14) 0.0130(14) 0.0086(13) 0.0009(11) 0.0012(11) -0.0002(11)
O20 0.0293(16) 0.0106(15) 0.0106(14) 0.0011(11) 0.0025(12) -0.0004(12)
O21 0.062(3) 0.029(2) 0.032(2) -0.0095(17) -0.0021(19) 0.0051(19)
O22 0.056(3) 0.041(2) 0.0179(18) 0.0030(16) 0.0001(17) -0.0094(19)
O23 0.0244(16) 0.0149(15) 0.0186(15) 0.0065(12) 0.0045(12) 0.0025(12)
O24 0.0212(15) 0.0134(15) 0.0175(15) -0.0007(12) 0.0038(12) 0.0001(12)
O25 0.0179(15) 0.0180(16) 0.0188(15) -0.0048(12) 0.0092(12) -0.0058(12)
O26 0.0208(16) 0.0294(18) 0.0184(16) -0.0052(14) 0.0032(12) -0.0091(13)
O27 0.041(2) 0.0244(19) 0.039(2) -0.0094(16) 0.0283(17) -0.0095(15)
O28 0.0152(14) 0.0233(17) 0.0162(15) -0.0028(13) -0.0016(12) -0.0060(12)
O29 0.0162(14) 0.0170(16) 0.0201(16) -0.0044(12) 0.0058(12) -0.0044(12)
O30 0.0212(15) 0.0156(15) 0.0221(16) -0.0028(12) 0.0106(12) -0.0040(12)
O31 0.0205(15) 0.0126(15) 0.0185(15) -0.0030(12) 0.0003(12) -0.0019(12)
O32 0.0223(16) 0.0130(15) 0.0181(15) -0.0035(12) -0.0015(12) -0.0027(12)
N1 0.0168(17) 0.0130(18) 0.0171(18) 0.0000(14) 0.0046(14) -0.0015(14)
N2 0.049(3) 0.028(2) 0.031(2) 0.001(2) -0.009(2) -0.006(2)
N3 0.0202(18) 0.0147(18) 0.0146(18) -0.0009(14) 0.0007(14) -0.0028(14)
N4 0.031(2) 0.030(2) 0.024(2) 0.0027(18) 0.0028(17) -0.0025(18)
N5 0.0211(19) 0.0163(19) 0.0210(19) -0.0014(15) 0.0088(15) -0.0009(14)
N6 0.023(2) 0.021(2) 0.034(2) 0.0057(18) -0.0075(17) -0.0082(16)
N7 0.0174(18) 0.020(2) 0.0194(19) 0.0026(15) -0.0032(14) -0.0052(15)
N8 0.0123(16) 0.0181(19) 0.0222(19) 0.0003(15) 0.0068(14) -0.0029(14)
C1 0.0151(19) 0.013(2) 0.0083(18) 0.0040(15) 0.0007(14) -0.0006(15)
C2 0.0153(19) 0.015(2) 0.0102(19) 0.0006(15) 0.0029(15) -0.0002(15)
C3 0.0166(19) 0.013(2) 0.0102(19) -0.0004(15) 0.0001(15) 0.0004(15)
C4 0.017(2) 0.014(2) 0.013(2) 0.0000(16) 0.0008(15) -0.0054(15)
C5 0.017(2) 0.013(2) 0.0131(19) 0.0002(16) 0.0028(15) -0.0040(15)
C6 0.0142(19) 0.0112(19) 0.0133(19) 0.0005(15) 0.0049(15) 0.0004(15)
C7 0.0167(19) 0.0102(19) 0.0095(18) -0.0008(15) 0.0033(15) -0.0024(15)
C8 0.017(2) 0.012(2) 0.014(2) 0.0003(16) 0.0015(15) -0.0037(15)
C9 0.018(2) 0.012(2) 0.0098(19) -0.0014(15) 0.0039(15) 0.0013(15)
C10 0.026(2) 0.013(2) 0.014(2) 0.0016(16) -0.0003(17) -0.0022(17)
C11 0.035(3) 0.021(2) 0.024(2) -0.0033(19) 0.000(2) -0.004(2)
C12 0.033(3) 0.028(3) 0.021(2) 0.000(2) -0.005(2) -0.003(2)
C13 0.035(3) 0.018(2) 0.020(2) 0.0017(19) -0.0014(19) 0.002(2)
C14 0.028(2) 0.012(2) 0.013(2) 0.0006(16) 0.0006(17) -0.0017(17)
C15 0.0146(19) 0.015(2) 0.0111(19) -0.0020(16) 0.0015(15) -0.0011(15)
C16 0.022(2) 0.012(2) 0.013(2) -0.0008(16) 0.0054(16) -0.0013(16)
C17 0.0170(19) 0.011(2) 0.0096(18) 0.0024(15) 0.0034(15) 0.0013(15)
C18 0.0145(19) 0.015(2) 0.0076(18) 0.0021(15) 0.0013(14) 0.0016(15)
C19 0.020(2) 0.012(2) 0.0095(19) -0.0001(15) 0.0010(15) 0.0012(15)
C20 0.0145(19) 0.0104(19) 0.0132(19) 0.0009(15) 0.0020(15) -0.0048(14)
C21 0.017(2) 0.012(2) 0.0113(19) 0.0026(16) 0.0034(15) 0.0013(15)
C22 0.0165(19) 0.0108(19) 0.0129(19) -0.0011(15) 0.0036(15) 0.0009(15)
C23 0.0164(19) 0.0108(19) 0.0118(19) 0.0004(15) 0.0001(15) -0.0020(15)
C24 0.0136(19) 0.014(2) 0.0143(19) 0.0005(16) 0.0024(15) -0.0001(15)
C25 0.0140(18) 0.014(2) 0.0113(19) 0.0025(16) 0.0035(15) 0.0009(15)
C26 0.025(2) 0.015(2) 0.0101(19) 0.0022(16) 0.0028(16) -0.0017(17)
C27 0.026(2) 0.024(2) 0.018(2) 0.0019(19) 0.0031(18) 0.0002(19)
C28 0.025(2) 0.023(2) 0.018(2) -0.0022(18) 0.0042(18) -0.0024(18)
C29 0.028(2) 0.020(2) 0.018(2) 0.0038(18) 0.0060(18) -0.0008(18)
C30 0.021(2) 0.016(2) 0.015(2) 0.0010(17) 0.0029(16) -0.0012(17)
C31 0.0154(19) 0.013(2) 0.0113(19) -0.0017(16) 0.0031(15) 0.0011(15)
C32 0.017(2) 0.014(2) 0.017(2) 0.0013(17) 0.0088(16) -0.0003(16)
C33 0.019(2) 0.013(2) 0.016(2) -0.0022(16) 0.0061(16) -0.0024(16)
C34 0.018(2) 0.039(3) 0.025(2) 0.000(2) 0.0038(18) -0.012(2)
C35 0.042(3) 0.024(3) 0.039(3) -0.005(2) 0.026(2) -0.003(2)
C36 0.027(3) 0.040(3) 0.035(3) 0.021(2) -0.005(2) -0.014(2)
C37 0.033(3) 0.089(5) 0.025(3) 0.005(3) -0.002(2) -0.021(3)
C38 0.067(5) 0.071(5) 0.063(5) 0.038(4) -0.035(4) -0.052(4)
C39 0.017(2) 0.023(2) 0.016(2) 0.0053(18) -0.0010(16) -0.0049(17)
C40 0.028(3) 0.051(3) 0.016(2) 0.002(2) 0.0008(19) -0.009(2)
C41 0.021(2) 0.033(3) 0.030(3) 0.005(2) -0.007(2) -0.009(2)
C42 0.015(2) 0.013(2) 0.021(2) 0.0020(17) 0.0028(16) -0.0025(15)
C43 0.016(2) 0.028(3) 0.028(2) 0.002(2) 0.0050(18) -0.0068(18)
C44 0.028(2) 0.020(2) 0.032(3) -0.008(2) 0.017(2) -0.0043(19)
O1A 0.059(3) 0.037(2) 0.034(2) 0.0007(18) 0.022(2) 0.018(2)
N1A 0.033(2) 0.051(3) 0.027(2) -0.002(2) 0.0017(19) 0.013(2)
C1A 0.038(3) 0.044(3) 0.023(3) -0.005(2) 0.003(2) 0.014(3)
C2A 0.069(4) 0.053(4) 0.034(3) 0.001(3) 0.015(3) 0.034(3)
C3A 0.034(3) 0.064(4) 0.032(3) -0.009(3) -0.001(2) 0.006(3)
O1B 0.092(4) 0.073(4) 0.056(3) 0.033(3) -0.019(3) -0.006(3)
N1B 0.061(3) 0.048(3) 0.030(3) 0.009(2) 0.013(2) 0.011(3)
C1B 0.049(4) 0.066(5) 0.039(4) 0.011(3) 0.007(3) 0.012(3)
C2B 0.099(6) 0.054(5) 0.037(4) -0.011(3) 0.023(4) -0.004(4)
C3B 0.059(4) 0.061(5) 0.044(4) 0.012(3) 0.018(3) 0.016(3)
O1C 0.046(12) 0.024(7) 0.027(7) 0.003(5) 0.018(7) 0.014(7)
N1C 0.016(4) 0.037(5) 0.020(5) 0.001(5) 0.004(3) 0.008(4)
C1C 0.020(5) 0.030(5) 0.024(5) -0.001(4) 0.000(4) 0.008(4)
C2C 0.033(7) 0.034(6) 0.027(6) -0.009(5) 0.013(5) 0.007(5)
C3C 0.035(5) 0.030(5) 0.025(5) -0.003(4) 0.011(4) 0.005(4)
O1D 0.028(7) 0.039(7) 0.017(7) -0.008(5) 0.011(5) -0.002(6)
N1D 0.034(6) 0.093(9) 0.018(5) 0.005(8) 0.013(4) 0.013(7)
C1D 0.019(5) 0.047(7) 0.013(5) 0.002(4) 0.003(3) 0.009(5)
C2D 0.067(13) 0.134(14) 0.043(9) -0.028(12) 0.029(9) -0.059(12)
C3D 0.056(8) 0.112(10) 0.034(7) -0.001(7) 0.007(6) 0.066(8)

loop_
_atom_type_symbol
_atom_type_description
_atom_type_scat_dispersion_real
_atom_type_scat_dispersion_imag
_atom_type_scat_source
C C 0.0033 0.0016 'International Tables Vol C Tables 4.2.6.8 and 6.1.1.4'
H H 0.0000 0.0000 'International Tables Vol C Tables 4.2.6.8 and 6.1.1.4'
N N 0.0061 0.0033 'International Tables Vol C Tables 4.2.6.8 and 6.1.1.4'
O O 0.0106 0.0060 'International Tables Vol C Tables 4.2.6.8 and 6.1.1.4'
Cu Cu 0.3201 1.2651 'International Tables Vol C Tables 4.2.6.8 and 6.1.1.4'

loop_
_geom_angle_atom_site_label_1
_geom_angle_atom_site_label_2
_geom_angle_atom_site_label_3
_geom_angle
_geom_angle_site_symmetry_1
_geom_angle_site_symmetry_3
_geom_angle_publ_flag
O1 Cu1 O14 169.02(12) . . ?
O1 Cu1 O19 89.71(12) . . ?
O14 Cu1 O19 88.13(12) . . ?
O1 Cu1 O8 89.90(12) . . ?
O14 Cu1 O8 90.09(12) . . ?
O19 Cu1 O8 168.58(12) . . ?
O1 Cu1 O31 100.83(12) . . ?
O14 Cu1 O31 90.15(12) . . ?
O19 Cu1 O31 99.19(11) . . ?
O8 Cu1 O31 92.09(11) . . ?
O1 Cu1 Cu2 87.09(9) . . ?
O14 Cu1 Cu2 81.97(8) . . ?
O19 Cu1 Cu2 83.43(8) . . ?
O8 Cu1 Cu2 85.16(8) . . ?
O31 Cu1 Cu2 171.63(8) . . ?
O2 Cu2 O7 88.55(12) . . ?
O2 Cu2 O20 91.36(12) . . ?
O7 Cu2 O20 168.75(12) . . ?
O2 Cu2 O13 168.58(12) . . ?
O7 Cu2 O13 89.43(12) . . ?
O20 Cu2 O13 88.44(12) . . ?
O2 Cu2 O32 91.68(12) . . ?
O7 Cu2 O32 100.66(11) . . ?
O20 Cu2 O32 90.59(12) . . ?
O13 Cu2 O32 99.74(12) . . ?
O2 Cu2 Cu1 81.79(8) . . ?
O7 Cu2 Cu1 83.59(8) . . ?
O20 Cu2 Cu1 85.26(9) . . ?
O13 Cu2 Cu1 86.82(8) . . ?
O32 Cu2 Cu1 172.16(8) . . ?
O24 Cu3 O6 171.37(13) 3_656 . ?
O24 Cu3 O27 90.72(14) 3_656 . ?
O6 Cu3 O27 92.81(14) . . ?
O24 Cu3 O25 87.45(13) 3_656 . ?
O6 Cu3 O25 87.82(12) . . ?
O27 Cu3 O25 170.84(15) . . ?
O24 Cu3 O26 94.17(12) 3_656 . ?
O6 Cu3 O26 93.12(13) . . ?
O27 Cu3 O26 98.25(14) . . ?
O25 Cu3 O26 90.84(12) . . ?
O12 Cu4 O18 169.18(12) . 3_566 ?
O12 Cu4 O29 87.14(13) . . ?
O18 Cu4 O29 88.01(12) 3_566 . ?
O12 Cu4 O30 90.67(13) . . ?
O18 Cu4 O30 93.16(12) 3_566 . ?
O29 Cu4 O30 173.84(13) . . ?
O12 Cu4 O28 97.60(12) . . ?
O18 Cu4 O28 92.07(12) 3_566 . ?
O29 Cu4 O28 90.10(12) . . ?
O30 Cu4 O28 95.89(12) . . ?
C1 O1 Cu1 119.3(3) . . ?
C1 O2 Cu2 125.8(3) . . ?
C8 O6 Cu3 131.4(3) . . ?
C9 O7 Cu2 124.0(3) . . ?
C9 O8 Cu1 121.2(3) . . ?
C16 O12 Cu4 117.4(3) . . ?
C17 O13 Cu2 119.1(3) . . ?
C17 O14 Cu1 125.4(3) . . ?
C24 O18 Cu4 130.6(3) . 3_566 ?
C25 O19 Cu1 123.1(3) . . ?
C25 O20 Cu2 121.1(3) . . ?
C32 O24 Cu3 117.7(3) . 3_656 ?
C33 O25 Cu3 120.8(3) . . ?
C36 O26 Cu3 121.5(3) . . ?
C39 O28 Cu4 118.1(3) . . ?
C42 O29 Cu4 119.6(3) . . ?
O4 N1 O3 123.7(4) . . ?
O4 N1 C4 117.5(3) . . ?
O3 N1 C4 118.7(3) . . ?
O10 N2 O9 123.2(5) . . ?
O10 N2 C12 118.7(4) . . ?
O9 N2 C12 118.1(4) . . ?
O16 N3 O15 123.3(4) . . ?
O16 N3 C20 118.2(3) . . ?
O15 N3 C20 118.5(3) . . ?
O22 N4 O21 122.8(4) . . ?
O22 N4 C28 119.0(4) . . ?
O21 N4 C28 118.1(4) . . ?
C33 N5 C34 120.9(4) . . ?
C33 N5 C35 121.8(4) . . ?
C34 N5 C35 117.1(4) . . ?
C36 N6 C37 121.5(4) . . ?
C36 N6 C38 124.3(5) . . ?
C37 N6 C38 114.2(4) . . ?
C39 N7 C40 122.8(4) . . ?
C39 N7 C41 120.1(4) . . ?
C40 N7 C41 117.1(4) . . ?
C42 N8 C43 121.4(4) . . ?
C42 N8 C44 120.8(4) . . ?
C43 N8 C44 117.7(4) . . ?
O2 C1 O1 125.8(4) . . ?
O2 C1 C2 116.0(3) . . ?
O1 C1 C2 118.2(4) . . ?
C7 C2 C3 119.2(4) . . ?
C7 C2 C1 121.9(4) . . ?
C3 C2 C1 118.9(4) . . ?
C4 C3 C2 118.5(4) . . ?
C3 C4 C5 123.4(4) . . ?
C3 C4 N1 117.5(4) . . ?
C5 C4 N1 119.1(4) . . ?
C4 C5 C6 117.9(4) . . ?
C7 C6 C5 120.0(4) . . ?
C7 C6 C8 120.0(4) . . ?
C5 C6 C8 120.1(4) . . ?
C6 C7 C2 121.1(4) . . ?
O5 C8 O6 125.4(4) . . ?
O5 C8 C6 120.4(4) . . ?
O6 C8 C6 114.2(4) . . ?
O7 C9 O8 126.0(4) . . ?
O7 C9 C10 116.2(4) . . ?
O8 C9 C10 117.7(3) . . ?
C15 C10 C11 119.3(4) . . ?
C15 C10 C9 120.0(4) . . ?
C11 C10 C9 120.5(4) . . ?
C12 C11 C10 118.2(4) . . ?
C11 C12 C13 123.5(4) . . ?
C11 C12 N2 118.8(4) . . ?
C13 C12 N2 117.6(4) . . ?
C12 C13 C14 117.7(4) . . ?
C13 C14 C15 119.5(4) . . ?
C13 C14 C16 119.6(4) . . ?
C15 C14 C16 120.7(4) . . ?
C10 C15 C14 121.6(4) . . ?
O11 C16 O12 125.8(4) . . ?
O11 C16 C14 119.9(4) . . ?
O12 C16 C14 114.3(4) . . ?
O14 C17 O13 126.5(4) . . ?
O14 C17 C18 116.0(3) . . ?
O13 C17 C18 117.6(3) . . ?
C23 C18 C19 119.8(4) . . ?
C23 C18 C17 121.3(4) . . ?
C19 C18 C17 118.9(4) . . ?
C20 C19 C18 117.9(4) . . ?
C19 C20 C21 123.5(4) . . ?
C19 C20 N3 117.4(4) . . ?
C21 C20 N3 119.0(4) . . ?
C22 C21 C20 117.9(4) . . ?
C21 C22 C23 120.1(4) . . ?
C21 C22 C24 120.3(4) . . ?
C23 C22 C24 119.6(4) . . ?
C18 C23 C22 120.8(4) . . ?
O17 C24 O18 126.1(4) . . ?
O17 C24 C22 120.2(4) . . ?
O18 C24 C22 113.7(3) . . ?
O19 C25 O20 126.6(4) . . ?
O19 C25 C26 116.5(4) . . ?
O20 C25 C26 116.9(4) . . ?
C27 C26 C31 119.8(4) . . ?
C27 C26 C25 119.9(4) . . ?
C31 C26 C25 120.1(4) . . ?
C28 C27 C26 117.7(4) . . ?
C27 C28 C29 123.5(4) . . ?
C27 C28 N4 118.7(4) . . ?
C29 C28 N4 117.8(4) . . ?
C30 C29 C28 117.9(4) . . ?
C31 C30 C29 119.3(4) . . ?
C31 C30 C32 120.5(4) . . ?
C29 C30 C32 120.1(4) . . ?
C30 C31 C26 121.7(4) . . ?
O23 C32 O24 126.4(4) . . ?
O23 C32 C30 120.0(4) . . ?
O24 C32 C30 113.5(4) . . ?
O25 C33 N5 122.7(4) . . ?
O26 C36 N6 127.6(5) . . ?
O28 C39 N7 125.7(4) . . ?
O29 C42 N8 122.7(4) . . ?
C1A N1A C2A 120.6(6) . . ?
C1A N1A C3A 122.2(5) . . ?
C2A N1A C3A 117.1(5) . . ?
O1A C1A N1A 124.9(6) . . ?
C1B N1B C3B 120.5(6) . . ?
C1B N1B C2B 121.5(5) . . ?
C3B N1B C2B 118.0(6) . . ?
O1B C1B N1B 124.8(7) . . ?
C1C N1C C2C 122.3(12) . . ?
C1C N1C C3C 122.1(11) . . ?
C2C N1C C3C 115.6(11) . . ?
N1C C1C O1C 126.4(15) . . ?
C1D N1D C3D 122.4(16) . . ?
C1D N1D C2D 116.3(18) . . ?
C3D N1D C2D 121.2(15) . . ?
O1D C1D N1D 117(2) . . ?

loop_
_geom_bond_atom_site_label_1
_geom_bond_atom_site_label_2
_geom_bond_distance
_geom_bond_site_symmetry_2
_geom_bond_publ_flag
Cu1 O1 1.964(3) . ?
Cu1 O14 1.970(3) . ?
Cu1 O19 1.975(3) . ?
Cu1 O8 1.982(3) . ?
Cu1 O31 2.158(3) . ?
Cu1 Cu2 2.6359(7) . ?
Cu2 O2 1.960(3) . ?
Cu2 O7 1.963(3) . ?
Cu2 O20 1.974(3) . ?
Cu2 O13 1.981(3) . ?
Cu2 O32 2.163(3) . ?
Cu3 O24 1.921(3) 3_656 ?
Cu3 O6 1.945(3) . ?
Cu3 O27 1.969(3) . ?
Cu3 O25 1.972(3) . ?
Cu3 O26 2.240(3) . ?
Cu4 O12 1.925(3) . ?
Cu4 O18 1.941(3) 3_566 ?
Cu4 O29 1.970(3) . ?
Cu4 O30 1.976(3) . ?
Cu4 O28 2.247(3) . ?
O1 C1 1.270(5) . ?
O2 C1 1.265(5) . ?
O3 N1 1.227(5) . ?
O4 N1 1.220(5) . ?
O5 C8 1.249(5) . ?
O6 C8 1.270(5) . ?
O7 C9 1.262(5) . ?
O8 C9 1.263(5) . ?
O9 N2 1.236(6) . ?
O10 N2 1.219(6) . ?
O11 C16 1.236(5) . ?
O12 C16 1.280(5) . ?
O13 C17 1.263(5) . ?
O14 C17 1.260(5) . ?
O15 N3 1.226(5) . ?
O16 N3 1.221(5) . ?
O17 C24 1.241(5) . ?
O18 C24 1.279(5) . ?
O19 C25 1.258(5) . ?
O20 C25 1.260(5) . ?
O21 N4 1.234(6) . ?
O22 N4 1.227(5) . ?
O23 C32 1.238(5) . ?
O24 C32 1.275(5) . ?
O25 C33 1.247(5) . ?
O26 C36 1.220(6) . ?
O28 C39 1.242(5) . ?
O29 C42 1.256(5) . ?
N1 C4 1.474(5) . ?
N2 C12 1.472(6) . ?
N3 C20 1.477(5) . ?
N4 C28 1.460(6) . ?
N5 C33 1.315(5) . ?
N5 C34 1.447(6) . ?
N5 C35 1.455(6) . ?
N6 C36 1.314(6) . ?
N6 C37 1.447(7) . ?
N6 C38 1.450(7) . ?
N7 C39 1.319(5) . ?
N7 C40 1.435(6) . ?
N7 C41 1.470(6) . ?
N8 C42 1.318(5) . ?
N8 C43 1.448(5) . ?
N8 C44 1.454(6) . ?
C1 C2 1.491(5) . ?
C2 C7 1.394(6) . ?
C2 C3 1.399(6) . ?
C3 C4 1.381(6) . ?
C4 C5 1.382(6) . ?
C5 C6 1.395(5) . ?
C6 C7 1.393(5) . ?
C6 C8 1.516(6) . ?
C9 C10 1.505(6) . ?
C10 C15 1.384(6) . ?
C10 C11 1.402(6) . ?
C11 C12 1.380(7) . ?
C12 C13 1.391(7) . ?
C13 C14 1.396(6) . ?
C14 C15 1.398(6) . ?
C14 C16 1.504(6) . ?
C17 C18 1.507(5) . ?
C18 C23 1.394(6) . ?
C18 C19 1.397(6) . ?
C19 C20 1.381(6) . ?
C20 C21 1.391(6) . ?
C21 C22 1.385(6) . ?
C22 C23 1.398(6) . ?
C22 C24 1.515(6) . ?
C25 C26 1.505(5) . ?
C26 C27 1.387(6) . ?
C26 C31 1.392(6) . ?
C27 C28 1.384(6) . ?
C28 C29 1.396(6) . ?
C29 C30 1.389(6) . ?
C30 C31 1.388(6) . ?
C30 C32 1.508(6) . ?
O1A C1A 1.214(7) . ?
N1A C1A 1.324(7) . ?
N1A C2A 1.470(8) . ?
N1A C3A 1.477(8) . ?
O1B C1B 1.233(7) . ?
N1B C1B 1.338(9) . ?
N1B C3B 1.439(8) . ?
N1B C2B 1.463(8) . ?
O1C C1C 1.51(2) . ?
N1C C1C 1.283(17) . ?
N1C C2C 1.438(18) . ?
N1C C3C 1.472(14) . ?
O1D C1D 1.04(3) . ?
N1D C1D 1.346(17) . ?
N1D C3D 1.39(2) . ?
N1D C2D 1.50(3) . ?
